data_7004643
loop_
_publ_author_name
'Zhang, Hui-Miao'
'Fu, Wen-Fu'
'Gan, Xin'
'Xu, Yan-Qing'
'Wang, Jun'
'Xu, Quan-Qing'
'Chi, Shao-Ming'

_publ_section_title
;
 A flexible 1,8-naphthyridyl derivative and its Zn(II) complexes:
 synthesis, structures, spectroscopic properties and recognition of
 Cd(II)
;
_journal_issue 47
_journal_name_full 'Dalton Transactions'
_journal_page_first 6817
_journal_page_last 6824
_journal_paper_doi 10.1039/b809701a
_journal_year 2008
_chemical_formula_moiety 'C19 H20 N6, 2(Cl O4)'
_chemical_formula_sum 'C19 H20 Cl2 N6 O8'
_chemical_formula_weight 531.31
_chemical_name_systematic
;
?
;
_space_group_IT_number 61
_symmetry_cell_setting orthorhombic
_symmetry_space_group_name_Hall '-P 2ac 2ab'
_symmetry_space_group_name_H-M 'P b c a'
_atom_sites_solution_hydrogens geom
_atom_sites_solution_primary direct
_atom_sites_solution_secondary difmap
_audit_creation_method SHELXL-97
_cell_angle_alpha 90.00
_cell_angle_beta 90.00
_cell_angle_gamma 90.00
_cell_formula_units_Z 8
_cell_length_a 8.1910(5)
_cell_length_b 19.3250(12)
_cell_length_c 27.8850(19)
_cell_measurement_reflns_used 7263
_cell_measurement_temperature 113(2)
_cell_measurement_theta_max 28.0
_cell_measurement_theta_min 2.1
_cell_volume 4413.9(5)
_computing_cell_refinement CrystalClear
_computing_data_collection CrystalClear
_computing_data_reduction crystalclear
_computing_publication_material 'CrystalStructure 3.7.0'
_computing_structure_refinement 'SHELXL-97 (Sheldrick, 1997)'
_computing_structure_solution 'SHELXS-97 (Sheldrick, 1990)'
_diffrn_ambient_temperature 113(2)
_diffrn_detector_area_resol_mean 7.31
_diffrn_measured_fraction_theta_full 0.999
_diffrn_measured_fraction_theta_max 0.999
_diffrn_measurement_device_type 'Rigaku Saturn'
_diffrn_measurement_method \w
_diffrn_radiation_monochromator confocal
_diffrn_radiation_source 'rotating anode'
_diffrn_radiation_type MoK\a
_diffrn_radiation_wavelength 0.71070
_diffrn_reflns_av_R_equivalents 0.0611
_diffrn_reflns_av_sigmaI/netI 0.0292
_diffrn_reflns_limit_h_max 9
_diffrn_reflns_limit_h_min -9
_diffrn_reflns_limit_k_max 22
_diffrn_reflns_limit_k_min -22
_diffrn_reflns_limit_l_max 32
_diffrn_reflns_limit_l_min -33
_diffrn_reflns_number 31220
_diffrn_reflns_theta_full 25.00
_diffrn_reflns_theta_max 25.00
_diffrn_reflns_theta_min 2.11
_diffrn_standards_decay_% 0
_diffrn_standards_interval_count 0
_diffrn_standards_interval_time 0
_diffrn_standards_number 0
_exptl_absorpt_coefficient_mu 0.356
_exptl_absorpt_correction_T_max 0.951
_exptl_absorpt_correction_T_min 0.934
_exptl_absorpt_correction_type multi-scan
_exptl_absorpt_process_details crystalclear
_exptl_crystal_colour 'pale yellow'
_exptl_crystal_density_diffrn 1.599
_exptl_crystal_density_method 'not measured'
_exptl_crystal_description prism
_exptl_crystal_F_000 2192
_exptl_crystal_size_max 0.34
_exptl_crystal_size_mid 0.16
_exptl_crystal_size_min 0.14
_refine_diff_density_max 0.351
_refine_diff_density_min -0.410
_refine_diff_density_rms 0.056
_refine_ls_extinction_method none
_refine_ls_goodness_of_fit_ref 1.162
_refine_ls_hydrogen_treatment mixed
_refine_ls_matrix_type full
_refine_ls_number_parameters 408
_refine_ls_number_reflns 3882
_refine_ls_number_restraints 124
_refine_ls_restrained_S_all 1.180
_refine_ls_R_factor_all 0.0651
_refine_ls_R_factor_gt 0.0597
_refine_ls_shift/su_max 0.003
_refine_ls_shift/su_mean 0.000
_refine_ls_structure_factor_coef Fsqd
_refine_ls_weighting_details 'calc w=1/[\s^2^(Fo^2^)+(0.0498P)^2^+5.3196P] where P=(Fo^2^+2Fc^2^)/3'
_refine_ls_weighting_scheme calc
_refine_ls_wR_factor_gt 0.1306
_refine_ls_wR_factor_ref 0.1339
_reflns_number_gt 3598
_reflns_number_total 3883
_reflns_threshold_expression >2sigma(I)
_cod_data_source_file b809701a.txt
_cod_data_source_block L
_cod_original_cell_volume 4414.0(5)
_cod_database_code 7004643

loop_
_symmetry_equiv_pos_as_xyz
'x, y, z'
'-x+1/2, y+1/2, z'
'x, -y+1/2, z+1/2'
'-x+1/2, -y, z+1/2'
'-x, -y, -z'
'x-1/2, -y-1/2, -z'
'-x, y-1/2, -z-1/2'
'x-1/2, y, -z-1/2'

loop_
_atom_site_label
_atom_site_type_symbol
_atom_site_fract_x
_atom_site_fract_y
_atom_site_fract_z
_atom_site_U_iso_or_equiv
_atom_site_adp_type
_atom_site_occupancy
_atom_site_symmetry_multiplicity
_atom_site_calc_flag
_atom_site_refinement_flags
_atom_site_disorder_assembly
_atom_site_disorder_group
Cl1 Cl 0.24246(10) 0.22574(4) 0.56855(3) 0.0360(2) Uani 1 1 d D . .
Cl2 Cl 1.00163(9) 0.01682(3) 0.69459(3) 0.0323(2) Uani 1 1 d D . .
O1 O 0.1693(6) 0.1730(2) 0.59780(16) 0.0534(14) Uani 0.747(5) 1 d PD A 1
O2 O 0.3894(5) 0.2014(2) 0.5483(2) 0.0758(17) Uani 0.747(5) 1 d PD A 1
O3 O 0.1302(6) 0.2438(2) 0.53084(12) 0.0738(15) Uani 0.747(5) 1 d PD A 1
O4 O 0.2651(6) 0.28664(19) 0.59698(15) 0.0700(14) Uani 0.747(5) 1 d PD A 1
O5 O 0.8509(4) 0.02894(17) 0.67091(14) 0.0664(12) Uani 0.870(6) 1 d PD B 1
O6 O 0.9850(5) -0.03196(14) 0.73264(10) 0.0657(13) Uani 0.870(6) 1 d PD B 1
O7 O 1.1129(3) -0.01123(15) 0.65972(10) 0.0490(10) Uani 0.870(6) 1 d PD B 1
O8 O 1.0661(6) 0.0802(2) 0.7134(2) 0.0444(13) Uani 0.870(6) 1 d PD B 1
O1' O 0.1358(14) 0.1676(5) 0.5766(4) 0.039(3) Uani 0.253(5) 1 d PDU A 2
O2' O 0.3710(11) 0.2233(6) 0.6037(3) 0.062(4) Uani 0.253(5) 1 d PDU A 2
O3' O 0.3135(14) 0.2178(6) 0.5220(3) 0.062(4) Uani 0.253(5) 1 d PDU A 2
O4' O 0.1558(13) 0.2875(4) 0.5708(4) 0.052(3) Uani 0.253(5) 1 d PDU A 2
O5' O 0.8301(12) 0.0031(10) 0.7058(7) 0.053(6) Uani 0.130(6) 1 d PDU B 2
O6' O 1.0870(19) -0.0453(6) 0.7069(7) 0.048(6) Uani 0.130(6) 1 d PDU B 2
O7' O 1.012(3) 0.0307(10) 0.6446(4) 0.062(7) Uani 0.130(6) 1 d PDU B 2
O8' O 1.056(3) 0.0738(10) 0.7228(8) 0.039(10) Uani 0.130(6) 1 d PDU B 2
N1 N 0.1466(3) 0.16498(13) 0.27420(9) 0.0328(6) Uani 1 1 d . . .
N2 N 0.1460(3) 0.16453(12) 0.35633(8) 0.0293(6) Uani 1 1 d . . .
N3 N 0.1396(3) 0.16601(15) 0.43819(10) 0.0353(6) Uani 1 1 d . . .
N6 N 0.3295(3) 0.04505(14) 0.58097(9) 0.0336(6) Uani 1 1 d . . .
N5 N 0.2041(3) 0.04253(13) 0.50731(9) 0.0327(6) Uani 1 1 d . . .
N4 N 0.0922(4) 0.04231(16) 0.43264(11) 0.0417(7) Uani 1 1 d . . .
C2 C 0.1739(4) 0.19127(16) 0.23034(10) 0.0377(8) Uani 1 1 d . . .
C3 C 0.2463(5) 0.25570(18) 0.22665(11) 0.0435(9) Uani 1 1 d . . .
H3 H 0.2634 0.2759 0.1960 0.052 Uiso 1 1 calc R . .
C4 C 0.2935(4) 0.29061(16) 0.26746(11) 0.0390(8) Uani 1 1 d . . .
H4 H 0.3453 0.3344 0.2647 0.047 Uiso 1 1 calc R . .
C5 C 0.2662(4) 0.26239(14) 0.31277(10) 0.0285(7) Uani 1 1 d . . .
C6 C 0.1858(4) 0.19774(14) 0.31595(10) 0.0268(6) Uani 1 1 d . . .
C7 C 0.1866(4) 0.19636(15) 0.39716(10) 0.0288(7) Uani 1 1 d . . .
C8 C 0.2786(4) 0.25928(15) 0.39855(10) 0.0314(7) Uani 1 1 d . . .
H8 H 0.3132 0.2779 0.4284 0.038 Uiso 1 1 calc R . .
C9 C 0.3159(4) 0.29193(15) 0.35722(10) 0.0324(7) Uani 1 1 d . . .
H9 H 0.3748 0.3343 0.3578 0.039 Uiso 1 1 calc R . .
C1 C 0.1243(6) 0.14783(18) 0.18868(12) 0.0518(10) Uani 1 1 d . . .
H1A H 0.2123 0.1154 0.1808 0.078 Uiso 1 1 calc R . .
H1B H 0.1026 0.1776 0.1610 0.078 Uiso 1 1 calc R . .
H1C H 0.0253 0.1219 0.1968 0.078 Uiso 1 1 calc R . .
C16 C 0.4320(4) 0.02351(16) 0.61578(11) 0.0360(8) Uani 1 1 d . . .
C17 C 0.5112(4) -0.03943(17) 0.60916(12) 0.0402(8) Uani 1 1 d . . .
H17 H 0.5862 -0.0556 0.6326 0.048 Uiso 1 1 calc R . .
C18 C 0.4812(4) -0.07835(17) 0.56878(12) 0.0398(8) Uani 1 1 d . . .
H18 H 0.5322 -0.1222 0.5653 0.048 Uiso 1 1 calc R . .
C14 C 0.3773(4) -0.05443(15) 0.53293(12) 0.0357(7) Uani 1 1 d . . .
C15 C 0.3015(4) 0.01043(16) 0.53928(11) 0.0316(7) Uani 1 1 d . . .
C11 C 0.1802(4) 0.00934(17) 0.46592(11) 0.0368(8) Uani 1 1 d . . .
C12 C 0.2463(4) -0.05808(16) 0.45608(12) 0.0424(8) Uani 1 1 d . . .
H12 H 0.2221 -0.0808 0.4267 0.051 Uiso 1 1 calc R . .
C13 C 0.3428(4) -0.08878(16) 0.48880(12) 0.0411(8) Uani 1 1 d . . .
H13 H 0.3878 -0.1332 0.4825 0.049 Uiso 1 1 calc R . .
C19 C 0.4554(5) 0.06921(19) 0.65809(11) 0.0446(8) Uani 1 1 d . . .
H19A H 0.4863 0.1156 0.6473 0.067 Uiso 1 1 calc R . .
H19B H 0.5418 0.0503 0.6785 0.067 Uiso 1 1 calc R . .
H19C H 0.3533 0.0718 0.6763 0.067 Uiso 1 1 calc R . .
C10 C 0.0224(4) 0.10976(18) 0.43970(12) 0.0431(8) Uani 1 1 d . . .
H10A H -0.0336 0.1106 0.4712 0.052 Uiso 1 1 calc R . .
H10B H -0.0612 0.1178 0.4147 0.052 Uiso 1 1 calc R . .
H3A H 0.163(4) 0.1865(17) 0.4619(12) 0.035(10) Uiso 1 1 d . . .
H1 H 0.101(5) 0.124(2) 0.2764(13) 0.055(11) Uiso 1 1 d . . .
H4A H 0.081(5) 0.0269(19) 0.4097(13) 0.040(12) Uiso 1 1 d . . .
H6 H 0.281(4) 0.0828(18) 0.5853(12) 0.035(9) Uiso 1 1 d . . .

loop_
_atom_site_aniso_label
_atom_site_aniso_U_11
_atom_site_aniso_U_22
_atom_site_aniso_U_33
_atom_site_aniso_U_23
_atom_site_aniso_U_13
_atom_site_aniso_U_12
Cl1 0.0433(5) 0.0317(4) 0.0331(4) -0.0008(3) 0.0046(4) -0.0003(3)
Cl2 0.0360(5) 0.0256(4) 0.0353(4) -0.0012(3) 0.0018(3) -0.0007(3)
O1 0.064(3) 0.046(2) 0.050(3) 0.022(2) 0.026(2) 0.016(2)
O2 0.055(3) 0.049(2) 0.124(4) -0.011(3) 0.053(3) -0.002(2)
O3 0.118(4) 0.059(2) 0.045(2) 0.0033(18) -0.025(2) 0.031(2)
O4 0.089(3) 0.052(2) 0.070(3) -0.027(2) 0.002(3) -0.001(2)
O5 0.0421(19) 0.063(2) 0.095(3) -0.019(2) -0.0291(19) 0.0139(15)
O6 0.126(4) 0.0396(16) 0.0313(15) 0.0050(12) -0.0042(19) -0.0408(19)
O7 0.0410(17) 0.0542(18) 0.0519(18) -0.0213(14) 0.0127(14) -0.0075(14)
O8 0.055(3) 0.0232(18) 0.055(2) -0.0076(17) -0.002(2) -0.0038(16)
O1' 0.036(6) 0.030(5) 0.051(7) 0.002(5) 0.014(5) -0.003(4)
O2' 0.049(6) 0.086(7) 0.052(6) 0.031(5) -0.013(5) -0.022(5)
O3' 0.056(7) 0.087(7) 0.041(6) -0.020(5) 0.023(5) -0.016(6)
O4' 0.063(6) 0.027(4) 0.065(6) 0.007(4) 0.012(5) 0.017(4)
O5' 0.030(8) 0.067(9) 0.061(10) 0.003(8) 0.004(7) 0.008(7)
O6' 0.046(9) 0.033(8) 0.064(10) 0.003(7) 0.000(8) 0.009(7)
O7' 0.085(11) 0.060(10) 0.041(9) -0.003(7) 0.014(8) -0.012(8)
O8' 0.053(14) 0.032(13) 0.032(12) -0.010(8) -0.006(8) 0.002(8)
N1 0.0448(17) 0.0233(13) 0.0302(14) 0.0000(10) -0.0070(12) -0.0046(12)
N2 0.0321(14) 0.0275(12) 0.0283(13) 0.0035(10) -0.0009(11) -0.0027(11)
N3 0.0381(16) 0.0419(15) 0.0260(14) 0.0032(12) -0.0004(12) 0.0023(13)
N6 0.0353(15) 0.0344(15) 0.0310(14) 0.0103(12) 0.0054(12) 0.0059(13)
N5 0.0314(14) 0.0360(14) 0.0306(13) 0.0101(11) 0.0053(11) -0.0023(11)
N4 0.0479(19) 0.0467(18) 0.0306(16) 0.0084(14) -0.0024(15) -0.0128(14)
C2 0.053(2) 0.0331(16) 0.0266(16) -0.0008(13) -0.0066(15) 0.0011(15)
C3 0.064(2) 0.0381(18) 0.0287(16) 0.0063(14) -0.0008(16) -0.0036(17)
C4 0.050(2) 0.0317(16) 0.0349(17) 0.0043(13) 0.0017(15) -0.0098(15)
C5 0.0341(17) 0.0212(14) 0.0302(15) -0.0004(12) -0.0020(13) -0.0031(12)
C6 0.0325(16) 0.0223(13) 0.0257(14) -0.0003(11) -0.0021(13) -0.0012(12)
C7 0.0299(16) 0.0301(15) 0.0264(15) 0.0022(12) 0.0012(13) 0.0067(13)
C8 0.0359(18) 0.0293(15) 0.0290(15) -0.0066(12) -0.0035(13) 0.0050(13)
C9 0.0374(18) 0.0262(15) 0.0335(16) -0.0030(12) -0.0029(14) -0.0018(13)
C1 0.083(3) 0.0408(19) 0.0316(18) -0.0052(15) -0.0128(19) -0.0031(19)
C16 0.0290(17) 0.0429(18) 0.0362(17) 0.0172(14) 0.0067(14) -0.0019(14)
C17 0.0313(18) 0.0449(19) 0.0444(19) 0.0222(16) 0.0056(15) 0.0015(15)
C18 0.0337(18) 0.0324(17) 0.053(2) 0.0202(15) 0.0174(16) 0.0026(14)
C14 0.0355(18) 0.0285(15) 0.0430(18) 0.0115(14) 0.0150(15) -0.0041(14)
C15 0.0287(17) 0.0350(16) 0.0309(16) 0.0104(13) 0.0097(13) -0.0028(13)
C11 0.0381(19) 0.0409(18) 0.0314(16) 0.0099(14) 0.0053(15) -0.0138(15)
C12 0.052(2) 0.0331(17) 0.0417(19) 0.0006(15) 0.0116(17) -0.0172(16)
C13 0.048(2) 0.0273(16) 0.048(2) 0.0061(14) 0.0165(17) -0.0080(15)
C19 0.042(2) 0.058(2) 0.0341(17) 0.0121(16) 0.0011(16) -0.0008(17)
C10 0.0343(19) 0.061(2) 0.0343(18) 0.0176(16) 0.0030(15) -0.0038(17)

loop_
_atom_type_symbol
_atom_type_description
_atom_type_scat_dispersion_real
_atom_type_scat_dispersion_imag
_atom_type_scat_source
C C 0.0033 0.0016 'International Tables Vol C Tables 4.2.6.8 and 6.1.1.4'
H H 0.0000 0.0000 'International Tables Vol C Tables 4.2.6.8 and 6.1.1.4'
N N 0.0061 0.0033 'International Tables Vol C Tables 4.2.6.8 and 6.1.1.4'
O O 0.0106 0.0060 'International Tables Vol C Tables 4.2.6.8 and 6.1.1.4'
Cl Cl 0.1484 0.1585 'International Tables Vol C Tables 4.2.6.8 and 6.1.1.4'

loop_
_geom_angle_atom_site_label_1
_geom_angle_atom_site_label_2
_geom_angle_atom_site_label_3
_geom_angle
_geom_angle_site_symmetry_1
_geom_angle_site_symmetry_3
_geom_angle_publ_flag
O4' Cl1 O2 137.8(4) . . ?
O4' Cl1 O3' 109.9(6) . . ?
O2 Cl1 O3' 41.7(5) . . ?
O4' Cl1 O4 48.3(4) . . ?
O2 Cl1 O4 112.7(3) . . ?
O3' Cl1 O4 122.6(5) . . ?
O4' Cl1 O1 111.8(5) . . ?
O2 Cl1 O1 110.3(3) . . ?
O3' Cl1 O1 127.5(5) . . ?
O4 Cl1 O1 108.9(3) . . ?
O4' Cl1 O2' 111.7(6) . . ?
O2 Cl1 O2' 68.8(5) . . ?
O3' Cl1 O2' 108.5(6) . . ?
O4 Cl1 O2' 63.6(5) . . ?
O1 Cl1 O2' 84.0(4) . . ?
O4' Cl1 O3 59.9(5) . . ?
O2 Cl1 O3 109.5(3) . . ?
O3' Cl1 O3 67.9(5) . . ?
O4 Cl1 O3 106.7(2) . . ?
O1 Cl1 O3 108.7(3) . . ?
O2' Cl1 O3 166.5(4) . . ?
O4' Cl1 O1' 110.7(6) . . ?
O2 Cl1 O1' 108.6(6) . . ?
O3' Cl1 O1' 107.7(6) . . ?
O4 Cl1 O1' 129.3(5) . . ?
O1 Cl1 O1' 26.6(4) . . ?
O2' Cl1 O1' 108.2(6) . . ?
O3 Cl1 O1' 85.2(5) . . ?
O5 Cl2 O7' 64.3(8) . . ?
O5 Cl2 O8' 113.6(11) . . ?
O7' Cl2 O8' 112.1(10) . . ?
O5 Cl2 O6 111.8(2) . . ?
O7' Cl2 O6 149.3(8) . . ?
O8' Cl2 O6 97.5(11) . . ?
O5 Cl2 O6' 132.4(7) . . ?
O7' Cl2 O6' 111.3(8) . . ?
O8' Cl2 O6' 111.4(10) . . ?
O6 Cl2 O6' 46.6(7) . . ?
O5 Cl2 O8 110.5(2) . . ?
O7' Cl2 O8 100.1(8) . . ?
O8' Cl2 O8 12.1(12) . . ?
O6 Cl2 O8 109.1(3) . . ?
O6' Cl2 O8 116.7(8) . . ?
O5 Cl2 O7 107.38(19) . . ?
O7' Cl2 O7 50.9(8) . . ?
O8' Cl2 O7 117.9(11) . . ?
O6 Cl2 O7 108.3(2) . . ?
O6' Cl2 O7 62.4(8) . . ?
O8 Cl2 O7 109.6(3) . . ?
O5 Cl2 O5' 45.2(7) . . ?
O7' Cl2 O5' 107.7(8) . . ?
O8' Cl2 O5' 108.7(10) . . ?
O6 Cl2 O5' 68.2(8) . . ?
O6' Cl2 O5' 105.3(8) . . ?
O8 Cl2 O5' 115.5(8) . . ?
O7 Cl2 O5' 133.2(8) . . ?
C2 N1 C6 124.2(3) . . ?
C2 N1 H1 118(2) . . ?
C6 N1 H1 117(2) . . ?
C7 N2 C6 115.9(2) . . ?
C7 N3 C10 122.8(3) . . ?
C7 N3 H3A 115(2) . . ?
C10 N3 H3A 121(2) . . ?
C16 N6 C15 124.6(3) . . ?
C16 N6 H6 117(2) . . ?
C15 N6 H6 118(2) . . ?
C11 N5 C15 116.0(3) . . ?
C11 N4 C10 123.5(3) . . ?
C11 N4 H4A 120(3) . . ?
C10 N4 H4A 117(3) . . ?
N1 C2 C3 118.7(3) . . ?
N1 C2 C1 116.8(3) . . ?
C3 C2 C1 124.5(3) . . ?
C4 C3 C2 120.0(3) . . ?
C4 C3 H3 120.0 . . ?
C2 C3 H3 120.0 . . ?
C3 C4 C5 120.8(3) . . ?
C3 C4 H4 119.6 . . ?
C5 C4 H4 119.6 . . ?
C4 C5 C6 118.5(3) . . ?
C4 C5 C9 125.9(3) . . ?
C6 C5 C9 115.6(3) . . ?
N2 C6 N1 116.0(2) . . ?
N2 C6 C5 126.2(3) . . ?
N1 C6 C5 117.8(3) . . ?
N2 C7 N3 117.0(3) . . ?
N2 C7 C8 123.0(3) . . ?
N3 C7 C8 120.0(3) . . ?
C9 C8 C7 119.6(3) . . ?
C9 C8 H8 120.2 . . ?
C7 C8 H8 120.2 . . ?
C8 C9 C5 119.4(3) . . ?
C8 C9 H9 120.3 . . ?
C5 C9 H9 120.3 . . ?
C2 C1 H1A 109.5 . . ?
C2 C1 H1B 109.5 . . ?
H1A C1 H1B 109.5 . . ?
C2 C1 H1C 109.5 . . ?
H1A C1 H1C 109.5 . . ?
H1B C1 H1C 109.5 . . ?
N6 C16 C17 117.7(3) . . ?
N6 C16 C19 117.9(3) . . ?
C17 C16 C19 124.4(3) . . ?
C18 C17 C16 120.2(3) . . ?
C18 C17 H17 119.9 . . ?
C16 C17 H17 119.9 . . ?
C17 C18 C14 121.0(3) . . ?
C17 C18 H18 119.5 . . ?
C14 C18 H18 119.5 . . ?
C18 C14 C15 118.3(3) . . ?
C18 C14 C13 125.9(3) . . ?
C15 C14 C13 115.8(3) . . ?
N5 C15 N6 116.0(3) . . ?
N5 C15 C14 125.9(3) . . ?
N6 C15 C14 118.1(3) . . ?
N5 C11 N4 116.8(3) . . ?
N5 C11 C12 123.1(3) . . ?
N4 C11 C12 120.2(3) . . ?
C13 C12 C11 119.5(3) . . ?
C13 C12 H12 120.3 . . ?
C11 C12 H12 120.3 . . ?
C12 C13 C14 119.8(3) . . ?
C12 C13 H13 120.1 . . ?
C14 C13 H13 120.1 . . ?
C16 C19 H19A 109.5 . . ?
C16 C19 H19B 109.5 . . ?
H19A C19 H19B 109.5 . . ?
C16 C19 H19C 109.5 . . ?
H19A C19 H19C 109.5 . . ?
H19B C19 H19C 109.5 . . ?
N4 C10 N3 114.4(3) . . ?
N4 C10 H10A 108.7 . . ?
N3 C10 H10A 108.7 . . ?
N4 C10 H10B 108.7 . . ?
N3 C10 H10B 108.7 . . ?
H10A C10 H10B 107.6 . . ?

loop_
_geom_bond_atom_site_label_1
_geom_bond_atom_site_label_2
_geom_bond_distance
_geom_bond_site_symmetry_2
_geom_bond_publ_flag
Cl1 O4' 1.390(7) . ?
Cl1 O2 1.410(4) . ?
Cl1 O3' 1.430(7) . ?
Cl1 O4 1.431(3) . ?
Cl1 O1 1.436(4) . ?
Cl1 O2' 1.439(7) . ?
Cl1 O3 1.440(3) . ?
Cl1 O1' 1.441(8) . ?
Cl2 O5 1.420(3) . ?
Cl2 O7' 1.423(9) . ?
Cl2 O8' 1.424(10) . ?
Cl2 O6 1.426(3) . ?
Cl2 O6' 1.432(9) . ?
Cl2 O8 1.433(3) . ?
Cl2 O7 1.439(3) . ?
Cl2 O5' 1.464(9) . ?
N1 C2 1.343(4) . ?
N1 C6 1.364(4) . ?
N1 H1 0.88(4) . ?
N2 C7 1.336(4) . ?
N2 C6 1.336(4) . ?
N3 C7 1.342(4) . ?
N3 C10 1.451(4) . ?
N3 H3A 0.80(3) . ?
N6 C16 1.350(4) . ?
N6 C15 1.360(4) . ?
N6 H6 0.84(3) . ?
N5 C11 1.335(4) . ?
N5 C15 1.348(4) . ?
N4 C11 1.337(4) . ?
N4 C10 1.437(5) . ?
N4 H4A 0.71(4) . ?
C2 C3 1.383(5) . ?
C2 C1 1.490(4) . ?
C3 C4 1.378(4) . ?
C3 H3 0.9500 . ?
C4 C5 1.394(4) . ?
C4 H4 0.9500 . ?
C5 C6 1.415(4) . ?
C5 C9 1.424(4) . ?
C7 C8 1.431(4) . ?
C8 C9 1.349(4) . ?
C8 H8 0.9500 . ?
C9 H9 0.9500 . ?
C1 H1A 0.9800 . ?
C1 H1B 0.9800 . ?
C1 H1C 0.9800 . ?
C16 C17 1.390(5) . ?
C16 C19 1.486(5) . ?
C17 C18 1.376(5) . ?
C17 H17 0.9500 . ?
C18 C14 1.392(5) . ?
C18 H18 0.9500 . ?
C14 C15 1.410(4) . ?
C14 C13 1.427(5) . ?
C11 C12 1.437(5) . ?
C12 C13 1.345(5) . ?
C12 H12 0.9500 . ?
C13 H13 0.9500 . ?
C19 H19A 0.9800 . ?
C19 H19B 0.9800 . ?
C19 H19C 0.9800 . ?
C10 H10A 0.9900 . ?
C10 H10B 0.9900 . ?

loop_
_geom_torsion_atom_site_label_1
_geom_torsion_atom_site_label_2
_geom_torsion_atom_site_label_3
_geom_torsion_atom_site_label_4
_geom_torsion
_geom_torsion_site_symmetry_1
_geom_torsion_site_symmetry_2
_geom_torsion_site_symmetry_3
_geom_torsion_site_symmetry_4
_geom_torsion_publ_flag
C6 N1 C2 C3 -0.1(5) . . . . ?
C6 N1 C2 C1 179.5(3) . . . . ?
N1 C2 C3 C4 2.1(5) . . . . ?
C1 C2 C3 C4 -177.4(4) . . . . ?
C2 C3 C4 C5 -1.4(6) . . . . ?
C3 C4 C5 C6 -1.3(5) . . . . ?
C3 C4 C5 C9 177.0(3) . . . . ?
C7 N2 C6 N1 179.2(3) . . . . ?
C7 N2 C6 C5 0.2(4) . . . . ?
C2 N1 C6 N2 178.4(3) . . . . ?
C2 N1 C6 C5 -2.5(5) . . . . ?
C4 C5 C6 N2 -177.9(3) . . . . ?
C9 C5 C6 N2 3.7(5) . . . . ?
C4 C5 C6 N1 3.1(4) . . . . ?
C9 C5 C6 N1 -175.3(3) . . . . ?
C6 N2 C7 N3 176.2(3) . . . . ?
C6 N2 C7 C8 -4.9(4) . . . . ?
C10 N3 C7 N2 -12.6(4) . . . . ?
C10 N3 C7 C8 168.5(3) . . . . ?
N2 C7 C8 C9 5.7(5) . . . . ?
N3 C7 C8 C9 -175.5(3) . . . . ?
C7 C8 C9 C5 -1.4(5) . . . . ?
C4 C5 C9 C8 178.9(3) . . . . ?
C6 C5 C9 C8 -2.8(4) . . . . ?
C15 N6 C16 C17 -1.9(4) . . . . ?
C15 N6 C16 C19 176.9(3) . . . . ?
N6 C16 C17 C18 -1.5(4) . . . . ?
C19 C16 C17 C18 179.8(3) . . . . ?
C16 C17 C18 C14 2.8(5) . . . . ?
C17 C18 C14 C15 -0.8(4) . . . . ?
C17 C18 C14 C13 177.1(3) . . . . ?
C11 N5 C15 N6 178.3(3) . . . . ?
C11 N5 C15 C14 -0.7(4) . . . . ?
C16 N6 C15 N5 -175.3(3) . . . . ?
C16 N6 C15 C14 3.8(4) . . . . ?
C18 C14 C15 N5 176.7(3) . . . . ?
C13 C14 C15 N5 -1.5(4) . . . . ?
C18 C14 C15 N6 -2.3(4) . . . . ?
C13 C14 C15 N6 179.5(3) . . . . ?
C15 N5 C11 N4 -176.0(3) . . . . ?
C15 N5 C11 C12 3.0(4) . . . . ?
C10 N4 C11 N5 -0.9(5) . . . . ?
C10 N4 C11 C12 -179.9(3) . . . . ?
N5 C11 C12 C13 -2.9(5) . . . . ?
N4 C11 C12 C13 176.0(3) . . . . ?
C11 C12 C13 C14 0.5(5) . . . . ?
C18 C14 C13 C12 -176.5(3) . . . . ?
C15 C14 C13 C12 1.5(4) . . . . ?
C11 N4 C10 N3 74.2(4) . . . . ?
C7 N3 C10 N4 85.6(4) . . . . ?
